data_7045233
loop_
_publ_author_name
'Chen, Lei'
'Zhou, Jianjun'
'Cui, Hui-Hui'
'Yuan, Ai-Hua'
'Wang, Zhenxing'
'Zhang, Yi-Quan'
'Ouyang, Zhong-Wen'
'Song, You'

_publ_section_title
;
 Slow magnetic relaxation influenced by change of symmetry from ideal
 C<sub>i</sub> to D<sub>3d</sub> in cobalt(ii)-based single-ion magnets.
;
_journal_issue 8
_journal_name_full 'Dalton transactions (Cambridge, England : 2003)'
_journal_page_first 2506
_journal_page_last 2510
_journal_paper_doi 10.1039/c7dt04651k
_journal_volume 47
_journal_year 2018
_chemical_formula_sum 'C18 H24 Co N14 O6'
_chemical_formula_weight 591.44
_space_group_crystal_system trigonal
_space_group_IT_number 148
_space_group_name_Hall '-R 3'
_space_group_name_H-M_alt 'R -3 :H'
_symmetry_space_group_name_Hall '-R 3'
_symmetry_space_group_name_H-M 'R -3 :H'
_atom_sites_solution_hydrogens geom
_audit_creation_method SHELXL-2016/6
_audit_update_record
;
2017-12-05 deposited with the CCDC.
2018-01-09 downloaded from the CCDC.
;
_cell_angle_alpha 90
_cell_angle_beta 90
_cell_angle_gamma 120
_cell_formula_units_Z 3
_cell_length_a 12.3648(12)
_cell_length_b 12.3648(12)
_cell_length_c 14.547(3)
_cell_measurement_reflns_used 2635
_cell_measurement_temperature 123(2)
_cell_measurement_theta_max 27.364
_cell_measurement_theta_min 2.363
_cell_volume 1926.1(5)
_computing_structure_refinement 'SHELXL-2016/6 (Sheldrick, 2016)'
_diffrn_ambient_temperature 123(2)
_diffrn_measured_fraction_theta_full 0.999
_diffrn_measured_fraction_theta_max 0.994
_diffrn_measurement_device_type 'CCD area detector'
_diffrn_radiation_type MoK\a
_diffrn_radiation_wavelength 0.71073
_diffrn_reflns_av_R_equivalents 0.0148
_diffrn_reflns_av_unetI/netI 0.0141
_diffrn_reflns_Laue_measured_fraction_full 0.999
_diffrn_reflns_Laue_measured_fraction_max 0.994
_diffrn_reflns_limit_h_max 15
_diffrn_reflns_limit_h_min -10
_diffrn_reflns_limit_k_max 15
_diffrn_reflns_limit_k_min -13
_diffrn_reflns_limit_l_max 18
_diffrn_reflns_limit_l_min -18
_diffrn_reflns_number 3154
_diffrn_reflns_point_group_measured_fraction_full 0.999
_diffrn_reflns_point_group_measured_fraction_max 0.994
_diffrn_reflns_theta_full 25.242
_diffrn_reflns_theta_max 27.421
_diffrn_reflns_theta_min 3.295
_exptl_absorpt_coefficient_mu 0.732
_exptl_absorpt_correction_T_max 0.753
_exptl_absorpt_correction_T_min 0.718
_exptl_absorpt_correction_type multi-scan
_exptl_crystal_density_diffrn 1.530
_exptl_crystal_description block
_exptl_crystal_F_000 915
_exptl_crystal_size_max 0.480
_exptl_crystal_size_mid 0.450
_exptl_crystal_size_min 0.400
_refine_diff_density_max 0.241
_refine_diff_density_min -0.406
_refine_diff_density_rms 0.056
_refine_ls_extinction_method none
_refine_ls_goodness_of_fit_ref 1.084
_refine_ls_hydrogen_treatment constr
_refine_ls_matrix_type full
_refine_ls_number_parameters 60
_refine_ls_number_reflns 974
_refine_ls_number_restraints 0
_refine_ls_restrained_S_all 1.084
_refine_ls_R_factor_all 0.0245
_refine_ls_R_factor_gt 0.0235
_refine_ls_shift/su_max 0.000
_refine_ls_shift/su_mean 0.000
_refine_ls_structure_factor_coef Fsqd
_refine_ls_weighting_details 'w=1/[\s^2^(Fo^2^)+(0.0271P)^2^+2.7108P] where P=(Fo^2^+2Fc^2^)/3'
_refine_ls_weighting_scheme calc
_refine_ls_wR_factor_gt 0.0597
_refine_ls_wR_factor_ref 0.0603
_reflns_Friedel_coverage 0.000
_reflns_number_gt 948
_reflns_number_total 974
_reflns_threshold_expression 'I > 2\s(I)'
_cod_data_source_file c7dt04651k2.cif
_cod_data_source_block 1
_cod_depositor_comments 'Adding full bibliography for 7045233--7045234.cif.'
_cod_database_code 7045233
_shelx_shelxl_version_number 2016/6
_shelx_space_group_comment
;
The symmetry employed for this shelxl refinement is uniquely defined
by the following loop, which should always be used as a source of
symmetry information in preference to the above space-group names.
They are only intended as comments.
;
_shelx_estimated_absorpt_t_min 0.720
_shelx_estimated_absorpt_t_max 0.720

loop_
_space_group_symop_operation_xyz
'x, y, z'
'-y, x-y, z'
'-x+y, -x, z'
'x+2/3, y+1/3, z+1/3'
'-y+2/3, x-y+1/3, z+1/3'
'-x+y+2/3, -x+1/3, z+1/3'
'x+1/3, y+2/3, z+2/3'
'-y+1/3, x-y+2/3, z+2/3'
'-x+y+1/3, -x+2/3, z+2/3'
'-x, -y, -z'
'y, -x+y, -z'
'x-y, x, -z'
'-x+2/3, -y+1/3, -z+1/3'
'y+2/3, -x+y+1/3, -z+1/3'
'x-y+2/3, x+1/3, -z+1/3'
'-x+1/3, -y+2/3, -z+2/3'
'y+1/3, -x+y+2/3, -z+2/3'
'x-y+1/3, x+2/3, -z+2/3'

loop_
_atom_site_label
_atom_site_type_symbol
_atom_site_fract_x
_atom_site_fract_y
_atom_site_fract_z
_atom_site_U_iso_or_equiv
_atom_site_adp_type
_atom_site_occupancy
_atom_site_site_symmetry_order
_atom_site_calc_flag
_atom_site_refinement_flags_posn
_atom_site_refinement_flags_adp
_atom_site_refinement_flags_occupancy
Co1 Co 0.333333 0.666667 0.166667 0.01197(12) Uani 1 6 d S T P
N1 N 0.21673(9) 0.50438(9) 0.08356(7) 0.0160(2) Uani 1 1 d . . .
N2 N 0.08723(11) 0.30634(10) 0.05177(8) 0.0255(3) Uani 1 1 d . . .
H2 H 0.043517 0.226658 0.058375 0.031 Uiso 1 1 calc R U .
N3 N 0.000000 0.000000 0.10657(11) 0.0161(3) Uani 1 3 d S T P
O1 O 0.11609(8) 0.07025(9) 0.10638(7) 0.0265(2) Uani 1 1 d . . .
C1 C 0.16981(13) 0.49484(12) -0.00408(9) 0.0234(3) Uani 1 1 d . . .
H1 H 0.189294 0.561705 -0.043123 0.028 Uiso 1 1 calc R U .
C2 C 0.09073(15) 0.37264(13) -0.02453(11) 0.0331(3) Uani 1 1 d . . .
H2A H 0.047713 0.340622 -0.079342 0.040 Uiso 1 1 calc R U .
C3 C 0.16424(11) 0.38803(11) 0.11432(8) 0.0187(2) Uani 1 1 d . . .
H3 H 0.179045 0.365911 0.172102 0.022 Uiso 1 1 calc R U .

loop_
_atom_site_aniso_label
_atom_site_aniso_U_11
_atom_site_aniso_U_22
_atom_site_aniso_U_33
_atom_site_aniso_U_23
_atom_site_aniso_U_13
_atom_site_aniso_U_12
Co1 0.01093(14) 0.01093(14) 0.01405(18) 0.000 0.000 0.00547(7)
N1 0.0143(4) 0.0145(5) 0.0187(5) -0.0014(4) -0.0002(4) 0.0068(4)
N2 0.0229(5) 0.0125(5) 0.0382(6) -0.0043(4) -0.0091(5) 0.0068(4)
N3 0.0174(5) 0.0174(5) 0.0134(7) 0.000 0.000 0.0087(2)
O1 0.0152(4) 0.0207(5) 0.0406(6) 0.0016(4) -0.0011(4) 0.0068(4)
C1 0.0262(6) 0.0188(6) 0.0237(6) -0.0015(5) -0.0072(5) 0.0100(5)
C2 0.0385(8) 0.0227(7) 0.0351(7) -0.0078(6) -0.0197(6) 0.0130(6)
C3 0.0166(5) 0.0155(5) 0.0234(6) -0.0010(4) -0.0004(4) 0.0075(5)

loop_
_atom_type_symbol
_atom_type_description
_atom_type_scat_dispersion_real
_atom_type_scat_dispersion_imag
_atom_type_scat_source
C C 0.0033 0.0016 'International Tables Vol C Tables 4.2.6.8 and 6.1.1.4'
H H 0.0000 0.0000 'International Tables Vol C Tables 4.2.6.8 and 6.1.1.4'
Co Co 0.3494 0.9721 'International Tables Vol C Tables 4.2.6.8 and 6.1.1.4'
N N 0.0061 0.0033 'International Tables Vol C Tables 4.2.6.8 and 6.1.1.4'
O O 0.0106 0.0060 'International Tables Vol C Tables 4.2.6.8 and 6.1.1.4'

loop_
_geom_angle_atom_site_label_1
_geom_angle_atom_site_label_2
_geom_angle_atom_site_label_3
_geom_angle
_geom_angle_site_symmetry_1
_geom_angle_site_symmetry_3
N1 Co1 N1 88.23(4) 15 .
N1 Co1 N1 180.0 15 3_565
N1 Co1 N1 91.77(4) . 3_565
N1 Co1 N1 88.23(4) 15 2_665
N1 Co1 N1 91.77(4) . 2_665
N1 Co1 N1 91.77(4) 3_565 2_665
N1 Co1 N1 91.77(4) 15 13_565
N1 Co1 N1 180.0 . 13_565
N1 Co1 N1 88.23(4) 3_565 13_565
N1 Co1 N1 88.23(4) 2_665 13_565
N1 Co1 N1 91.77(4) 15 14_455
N1 Co1 N1 88.23(4) . 14_455
N1 Co1 N1 88.23(4) 3_565 14_455
N1 Co1 N1 180.0 2_665 14_455
N1 Co1 N1 91.77(4) 13_565 14_455
C3 N1 C1 105.19(10) . .
C3 N1 Co1 123.78(8) . .
C1 N1 Co1 130.71(8) . .
C3 N2 C2 107.57(11) . .
C3 N2 H2 126.2 . .
C2 N2 H2 126.2 . .
O1 N3 O1 119.999(1) 3 2
O1 N3 O1 120.000(1) 3 .
O1 N3 O1 119.999(1) 2 .
C2 C1 N1 109.55(12) . .
C2 C1 H1 125.2 . .
N1 C1 H1 125.2 . .
C1 C2 N2 106.15(12) . .
C1 C2 H2A 126.9 . .
N2 C2 H2A 126.9 . .
N1 C3 N2 111.53(11) . .
N1 C3 H3 124.2 . .
N2 C3 H3 124.2 . .

loop_
_geom_bond_atom_site_label_1
_geom_bond_atom_site_label_2
_geom_bond_distance
_geom_bond_site_symmetry_2
Co1 N1 2.1618(10) 15
Co1 N1 2.1618(10) .
Co1 N1 2.1618(10) 3_565
Co1 N1 2.1618(10) 2_665
Co1 N1 2.1619(10) 13_565
Co1 N1 2.1619(10) 14_455
N1 C3 1.3257(15) .
N1 C1 1.3812(16) .
N2 C3 1.3391(16) .
N2 C2 1.3676(19) .
N2 H2 0.8600 .
N3 O1 1.2523(9) 3
N3 O1 1.2523(9) 2
N3 O1 1.2523(9) .
C1 C2 1.3603(19) .
C1 H1 0.9300 .
C2 H2A 0.9300 .
C3 H3 0.9300 .
